data_4081217
loop_
_publ_author_name
'Sakaba, Hiroyuki'
'Arai, Yasuhiro'
'Suganuma, Kensei'
'Kwon, Eunsang'

_publ_section_title
;
 Synthesis, Structure, and Reactivity of Tungsten Acetylide--Germylene
 Complexes
;
_journal_issue 18
_journal_name_full Organometallics
_journal_page_first 5038
_journal_paper_doi 10.1021/om4000264
_journal_volume 32
_journal_year 2013
_chemical_formula_moiety 'C34 H44 Ge O3 W '
_chemical_formula_sum 'C34 H44 Ge O3 W'
_chemical_formula_weight 757.16
_space_group_IT_number 14
_symmetry_cell_setting monoclinic
_symmetry_Int_Tables_number 14
_symmetry_space_group_name_Hall '-P 2yn'
_symmetry_space_group_name_H-M 'P 1 21/n 1'
_cell_angle_alpha 90.0000
_cell_angle_beta 93.292(4)
_cell_angle_gamma 90.0000
_cell_formula_units_Z 4
_cell_length_a 8.891(2)
_cell_length_b 21.239(5)
_cell_length_c 18.458(5)
_cell_measurement_reflns_used 10782
_cell_measurement_temperature 150.0
_cell_measurement_theta_max 27.5
_cell_measurement_theta_min 3.1
_cell_volume 3479.8(15)
_computing_cell_refinement CrystalClear
_computing_data_collection CrystalClear
_computing_data_reduction CrystalStructure
_computing_publication_material 'CrystalStructure 3.8'
_computing_structure_refinement SHELXL
_computing_structure_solution SHELXS97
_diffrn_ambient_temperature 150
_diffrn_detector_area_resol_mean 7.31
_diffrn_measured_fraction_theta_full 0.996
_diffrn_measured_fraction_theta_max 0.996
_diffrn_measurement_device_type 'Rigaku Saturn'
_diffrn_measurement_method \w
_diffrn_radiation_type 'Mo K\a'
_diffrn_radiation_wavelength 0.71070
_diffrn_reflns_av_R_equivalents 0.039
_diffrn_reflns_limit_h_max 11
_diffrn_reflns_limit_h_min -11
_diffrn_reflns_limit_k_max 27
_diffrn_reflns_limit_k_min -27
_diffrn_reflns_limit_l_max 23
_diffrn_reflns_limit_l_min -23
_diffrn_reflns_number 50636
_diffrn_reflns_theta_full 27.51
_diffrn_reflns_theta_max 27.51
_exptl_absorpt_coefficient_mu 4.198
_exptl_absorpt_correction_T_max 0.432
_exptl_absorpt_correction_T_min 0.352
_exptl_absorpt_correction_type numerical
_exptl_absorpt_process_details
;
    Higashi, T. (1999). Program for Absorption Correction.
    Rigaku Corporation, Tokyo, Japan.
;
_exptl_crystal_colour yellow
_exptl_crystal_density_diffrn 1.445
_exptl_crystal_density_method 'not measured'
_exptl_crystal_description prism
_exptl_crystal_F_000 1512.00
_exptl_crystal_size_max 0.30
_exptl_crystal_size_mid 0.29
_exptl_crystal_size_min 0.24
_refine_diff_density_max 4.31
_refine_diff_density_min -0.69
_refine_ls_extinction_method none
_refine_ls_goodness_of_fit_ref 1.141
_refine_ls_hydrogen_treatment refall
_refine_ls_number_parameters 353
_refine_ls_number_reflns 7965
_refine_ls_R_factor_gt 0.0406
_refine_ls_shift/su_max 0.0010
_refine_ls_structure_factor_coef Fsqd
_refine_ls_weighting_details 'w = 1/[\s^2^(Fo^2^)+(0.0691P)^2^+21.9492P] where P=(Fo^2^+2Fc^2^)/3'
_refine_ls_weighting_scheme calc
_refine_ls_wR_factor_ref 0.1288
_reflns_number_gt 7550
_reflns_number_total 7965
_reflns_threshold_expression F^2^>2.0\s(F^2^)
_cod_data_source_file om4000264_si_002.cif
_cod_data_source_block complex11
_cod_original_cell_volume 3479.9(15)
_cod_original_formula_sum 'C34 H44 Ge O3 W '
_cod_database_code 4081217

loop_
_symmetry_equiv_pos_site_id
_symmetry_equiv_pos_as_xyz
1 +X,+Y,+Z
2 1/2-X,1/2+Y,1/2-Z
3 -X,-Y,-Z
4 1/2+X,1/2-Y,1/2+Z

loop_
_atom_site_label
_atom_site_type_symbol
_atom_site_fract_x
_atom_site_fract_y
_atom_site_fract_z
_atom_site_U_iso_or_equiv
_atom_site_adp_type
_atom_site_occupancy
_atom_site_symmetry_multiplicity
_atom_site_calc_flag
_atom_site_refinement_flags
W1 W 0.45332(2) 0.078710(9) 0.169796(10) 0.01524(8) Uani 1.00 1 d .
Ge1 Ge 0.22561(6) 0.24624(2) 0.08673(3) 0.01446(12) Uani 1.00 1 d .
O1 O 0.0715(4) 0.29683(18) 0.0602(2) 0.0230(7) Uani 1.00 1 d .
O2 O 0.6671(4) 0.1945(2) 0.1914(2) 0.0321(9) Uani 1.00 1 d .
O3 O 0.5671(6) 0.0647(2) 0.0130(2) 0.0377(10) Uani 1.00 1 d .
C1 C 0.2897(5) 0.1251(2) 0.1361(2) 0.0173(9) Uani 1.00 1 d .
C2 C 0.1533(5) 0.1598(2) 0.1115(2) 0.0160(8) Uani 1.00 1 d .
C3 C 0.0492(5) 0.1240(2) 0.0535(3) 0.0208(10) Uani 1.00 1 d .
C4 C -0.0151(7) 0.0657(3) 0.0913(3) 0.0321(12) Uani 1.00 1 d .
C5 C -0.0837(6) 0.1649(2) 0.0257(3) 0.0314(12) Uani 1.00 1 d .
C6 C 0.1366(7) 0.1023(2) -0.0099(3) 0.0290(12) Uani 1.00 1 d .
C7 C -0.0215(6) 0.3359(2) 0.1029(3) 0.0234(10) Uani 1.00 1 d .
C8 C 0.0495(9) 0.4002(3) 0.1092(5) 0.0479(18) Uani 1.00 1 d .
C9 C -0.1719(7) 0.3401(3) 0.0594(3) 0.0416(16) Uani 1.00 1 d .
C10 C -0.0429(7) 0.3088(4) 0.1770(3) 0.0395(16) Uani 1.00 1 d .
C11 C 0.3451(5) 0.2792(2) 0.1699(2) 0.0180(9) Uani 1.00 1 d .
C12 C 0.3354(6) 0.2542(2) 0.2396(2) 0.0210(10) Uani 1.00 1 d .
C13 C 0.4199(6) 0.2791(2) 0.2984(3) 0.0266(11) Uani 1.00 1 d .
C14 C 0.5172(6) 0.3291(3) 0.2881(3) 0.0292(12) Uani 1.00 1 d .
C15 C 0.5289(6) 0.3542(2) 0.2199(3) 0.0295(12) Uani 1.00 1 d .
C16 C 0.4437(5) 0.3295(2) 0.1607(3) 0.0235(10) Uani 1.00 1 d .
C17 C 0.3355(5) 0.2479(2) -0.0010(2) 0.0178(9) Uani 1.00 1 d .
C18 C 0.4853(6) 0.2292(2) -0.0014(3) 0.0238(10) Uani 1.00 1 d .
C19 C 0.5606(7) 0.2287(3) -0.0650(3) 0.0312(12) Uani 1.00 1 d .
C20 C 0.4849(7) 0.2457(3) -0.1301(3) 0.0330(13) Uani 1.00 1 d .
C21 C 0.3363(7) 0.2645(3) -0.1313(3) 0.0339(13) Uani 1.00 1 d .
C22 C 0.2616(6) 0.2658(2) -0.0669(3) 0.0251(11) Uani 1.00 1 d .
C23 C 0.5857(6) 0.1531(2) 0.1816(2) 0.0218(10) Uani 1.00 1 d .
C24 C 0.5236(6) 0.0703(2) 0.0702(3) 0.0216(10) Uani 1.00 1 d .
C25 C 0.3441(5) 0.0177(2) 0.2581(2) 0.0199(9) Uani 1.00 1 d .
C26 C 0.3947(5) -0.0252(2) 0.2052(2) 0.0194(9) Uani 1.00 1 d .
C27 C 0.5557(6) -0.0223(2) 0.2077(2) 0.0215(10) Uani 1.00 1 d .
C28 C 0.6045(6) 0.0220(2) 0.2610(2) 0.0216(10) Uani 1.00 1 d .
C29 C 0.4733(5) 0.0481(2) 0.2921(2) 0.0205(10) Uani 1.00 1 d .
C30 C 0.1854(6) 0.0240(3) 0.2795(3) 0.0327(13) Uani 1.00 1 d .
C31 C 0.3009(7) -0.0726(2) 0.1631(3) 0.0287(12) Uani 1.00 1 d .
C32 C 0.6549(7) -0.0628(3) 0.1631(3) 0.0303(12) Uani 1.00 1 d .
C33 C 0.7647(6) 0.0370(3) 0.2856(3) 0.0328(13) Uani 1.00 1 d .
C34 C 0.4749(7) 0.0922(3) 0.3559(3) 0.0328(13) Uani 1.00 1 d .
H1 H 0.2715 0.2203 0.2467 0.025 Uiso 1.00 1 c R
H2 H 0.5939 0.3878 0.2133 0.035 Uiso 1.00 1 c R
H3 H 0.5358 0.2169 0.0418 0.029 Uiso 1.00 1 c R
H4 H 0.0940 0.1648 0.1543 0.019 Uiso 1.00 1 c R
H5 H -0.1370 0.1798 0.0661 0.038 Uiso 1.00 1 c R
H6 H 0.5348 0.2445 -0.1731 0.040 Uiso 1.00 1 c R
H7 H 0.4113 0.2625 0.3446 0.032 Uiso 1.00 1 c R
H8 H 0.5746 0.3455 0.3273 0.035 Uiso 1.00 1 c R
H9 H 0.4526 0.3467 0.1148 0.028 Uiso 1.00 1 c R
H10 H 0.1616 0.2789 -0.0677 0.030 Uiso 1.00 1 c R
H11 H 0.6615 0.2170 -0.0641 0.037 Uiso 1.00 1 c R
H12 H 0.2861 0.2761 -0.1748 0.041 Uiso 1.00 1 c R
H13 H 0.1814 0.0538 0.3185 0.039 Uiso 1.00 1 c R
H14 H 0.1497 -0.0161 0.2950 0.039 Uiso 1.00 1 c R
H15 H 0.1230 0.0386 0.2387 0.039 Uiso 1.00 1 c R
H16 H 0.1974 -0.0682 0.1744 0.034 Uiso 1.00 1 c R
H17 H 0.3354 -0.1143 0.1757 0.034 Uiso 1.00 1 c R
H18 H 0.3098 -0.0658 0.1121 0.034 Uiso 1.00 1 c R
H19 H 0.5933 -0.0910 0.1336 0.036 Uiso 1.00 1 c R
H20 H 0.7225 -0.0867 0.1949 0.036 Uiso 1.00 1 c R
H21 H 0.7120 -0.0365 0.1326 0.036 Uiso 1.00 1 c R
H22 H 0.8320 0.0149 0.2556 0.039 Uiso 1.00 1 c R
H23 H 0.7830 0.0242 0.3352 0.039 Uiso 1.00 1 c R
H24 H 0.7814 0.0815 0.2816 0.039 Uiso 1.00 1 c R
H25 H 0.5769 0.1039 0.3696 0.039 Uiso 1.00 1 c R
H26 H 0.4313 0.0716 0.3960 0.039 Uiso 1.00 1 c R
H27 H 0.4176 0.1292 0.3429 0.039 Uiso 1.00 1 c R
H28 H -0.1707 0.3755 0.0271 0.050 Uiso 1.00 1 c R
H29 H -0.2515 0.3452 0.0919 0.050 Uiso 1.00 1 c R
H30 H -0.1882 0.3022 0.0317 0.050 Uiso 1.00 1 c R
H31 H -0.1293 0.2817 0.1748 0.047 Uiso 1.00 1 c R
H32 H -0.0579 0.3424 0.2107 0.047 Uiso 1.00 1 c R
H33 H 0.0449 0.2851 0.1928 0.047 Uiso 1.00 1 c R
H34 H 0.1168 0.4018 0.1518 0.058 Uiso 1.00 1 c R
H35 H -0.0278 0.4314 0.1129 0.058 Uiso 1.00 1 c R
H36 H 0.1047 0.4084 0.0670 0.058 Uiso 1.00 1 c R
H37 H 0.1332 0.1344 -0.0466 0.035 Uiso 1.00 1 c R
H38 H 0.0925 0.0643 -0.0297 0.035 Uiso 1.00 1 c R
H39 H 0.2394 0.0945 0.0063 0.035 Uiso 1.00 1 c R
H40 H 0.0516 0.0306 0.0865 0.039 Uiso 1.00 1 c R
H41 H -0.1124 0.0556 0.0691 0.039 Uiso 1.00 1 c R
H42 H -0.0245 0.0748 0.1418 0.039 Uiso 1.00 1 c R
H43 H -0.1505 0.1403 -0.0057 0.038 Uiso 1.00 1 c R
H44 H -0.0470 0.2001 -0.0006 0.038 Uiso 1.00 1 c R

loop_
_atom_site_aniso_label
_atom_site_aniso_U_11
_atom_site_aniso_U_22
_atom_site_aniso_U_33
_atom_site_aniso_U_12
_atom_site_aniso_U_13
_atom_site_aniso_U_23
W1 0.01544(12) 0.01539(12) 0.01474(12) 0.00003(6) -0.00047(8) 0.00170(6)
Ge1 0.0151(2) 0.0155(2) 0.0127(2) -0.00008(18) -0.00036(18) -0.00085(17)
O1 0.0250(18) 0.0237(18) 0.0202(18) 0.0088(15) 0.0004(14) -0.0030(14)
O2 0.026(2) 0.029(2) 0.041(2) -0.0104(17) -0.0007(17) -0.0045(18)
O3 0.050(2) 0.039(2) 0.025(2) -0.007(2) 0.010(2) -0.0029(19)
C1 0.020(2) 0.015(2) 0.017(2) -0.0021(18) 0.0011(17) 0.0025(17)
C2 0.018(2) 0.016(2) 0.014(2) -0.0014(17) 0.0003(17) -0.0003(17)
C3 0.019(2) 0.018(2) 0.025(2) -0.0042(18) -0.0056(19) -0.0010(19)
C4 0.032(3) 0.028(2) 0.036(3) -0.011(2) -0.005(2) 0.003(2)
C5 0.026(2) 0.026(2) 0.040(3) -0.001(2) -0.013(2) -0.004(2)
C6 0.033(3) 0.027(2) 0.027(2) -0.005(2) -0.003(2) -0.010(2)
C7 0.023(2) 0.024(2) 0.023(2) 0.005(2) 0.000(2) -0.005(2)
C8 0.053(4) 0.026(3) 0.065(5) -0.002(3) 0.008(3) -0.012(3)
C9 0.033(3) 0.056(4) 0.035(3) 0.017(3) -0.008(2) -0.006(3)
C10 0.032(3) 0.058(4) 0.030(3) 0.014(2) 0.010(2) 0.005(2)
C11 0.016(2) 0.021(2) 0.017(2) -0.0001(18) 0.0000(17) -0.0041(18)
C12 0.021(2) 0.023(2) 0.019(2) 0.0008(19) 0.0014(19) -0.0024(19)
C13 0.028(2) 0.034(3) 0.018(2) 0.005(2) -0.002(2) -0.007(2)
C14 0.024(2) 0.038(3) 0.025(2) 0.000(2) -0.007(2) -0.014(2)
C15 0.025(2) 0.028(2) 0.035(3) -0.009(2) -0.000(2) -0.008(2)
C16 0.022(2) 0.024(2) 0.024(2) -0.0024(19) 0.000(2) -0.000(2)
C17 0.021(2) 0.017(2) 0.015(2) -0.0015(18) 0.0019(18) -0.0029(17)
C18 0.026(2) 0.027(2) 0.019(2) 0.003(2) -0.001(2) 0.001(2)
C19 0.028(2) 0.038(3) 0.028(2) 0.004(2) 0.009(2) -0.002(2)
C20 0.037(3) 0.047(3) 0.017(2) -0.002(2) 0.013(2) -0.002(2)
C21 0.038(3) 0.044(3) 0.019(2) -0.005(2) -0.001(2) 0.003(2)
C22 0.023(2) 0.034(2) 0.018(2) -0.000(2) -0.000(2) 0.003(2)
C23 0.022(2) 0.023(2) 0.020(2) 0.002(2) -0.0016(19) 0.0001(19)
C24 0.026(2) 0.021(2) 0.018(2) -0.001(2) -0.001(2) 0.0014(18)
C25 0.019(2) 0.022(2) 0.019(2) -0.0008(19) 0.0032(18) 0.0045(19)
C26 0.021(2) 0.017(2) 0.020(2) 0.0000(18) 0.0017(18) 0.0067(18)
C27 0.024(2) 0.021(2) 0.020(2) 0.0046(19) 0.0030(19) 0.0062(19)
C28 0.021(2) 0.024(2) 0.020(2) 0.0008(19) -0.0009(19) 0.0079(19)
C29 0.021(2) 0.024(2) 0.017(2) 0.0012(19) 0.0009(18) 0.0036(19)
C30 0.021(2) 0.043(3) 0.034(3) 0.003(2) 0.009(2) 0.003(2)
C31 0.031(3) 0.023(2) 0.032(3) -0.008(2) -0.001(2) -0.001(2)
C32 0.035(3) 0.028(2) 0.028(2) 0.011(2) 0.007(2) 0.003(2)
C33 0.024(2) 0.044(3) 0.029(3) 0.001(2) -0.006(2) 0.007(2)
C34 0.040(3) 0.039(3) 0.019(2) -0.003(2) 0.002(2) -0.005(2)

loop_
_atom_type_symbol
_atom_type_description
_atom_type_scat_dispersion_real
_atom_type_scat_dispersion_imag
_atom_type_scat_source
C C 0.003 0.002
;
International Tables for Crystallography
(1992, Vol. C, Tables 4.2.6.8 and 6.1.1.4)
;
H H 0.000 0.000
;
International Tables for Crystallography
(1992, Vol. C, Table 6.1.1.4)
;
Ge Ge 0.155 1.800
;
International Tables for Crystallography
(1992, Vol. C, Tables 4.2.6.8 and 6.1.1.4)
;
O O 0.011 0.006
;
International Tables for Crystallography
(1992, Vol. C, Tables 4.2.6.8 and 6.1.1.4)
;
W W -0.849 6.872
;
International Tables for Crystallography
(1992, Vol. C, Tables 4.2.6.8 and 6.1.1.4)
;

loop_
_geom_angle_atom_site_label_1
_geom_angle_atom_site_label_2
_geom_angle_atom_site_label_3
_geom_angle
_geom_angle_publ_flag
C(1) W(1) C(23) 93.6(2) yes
C(1) W(1) C(24) 91.1(2) yes
C(1) W(1) C(25) 100.4(2) yes
C(1) W(1) C(26) 114.29(19) yes
C(1) W(1) C(27) 148.46(19) yes
C(1) W(1) C(28) 154.5(2) yes
C(1) W(1) C(29) 119.3(2) yes
C(23) W(1) C(24) 87.5(2) yes
C(23) W(1) C(25) 129.4(2) yes
C(23) W(1) C(26) 148.69(19) yes
C(23) W(1) C(27) 117.75(19) yes
C(23) W(1) C(28) 91.0(2) yes
C(23) W(1) C(29) 96.0(2) yes
C(24) W(1) C(25) 139.7(2) yes
C(24) W(1) C(26) 104.93(19) yes
C(24) W(1) C(27) 93.2(2) yes
C(24) W(1) C(28) 114.1(2) yes
C(24) W(1) C(29) 148.9(2) yes
C(25) W(1) C(26) 35.33(18) yes
C(25) W(1) C(27) 58.05(18) yes
C(25) W(1) C(28) 58.27(17) yes
C(25) W(1) C(29) 35.56(17) yes
C(26) W(1) C(27) 34.77(17) yes
C(26) W(1) C(28) 57.67(17) yes
C(26) W(1) C(29) 58.79(18) yes
C(27) W(1) C(28) 33.93(17) yes
C(27) W(1) C(29) 57.92(18) yes
C(28) W(1) C(29) 35.18(18) yes
O(1) Ge(1) C(2) 111.20(18) yes
O(1) Ge(1) C(11) 112.05(19) yes
O(1) Ge(1) C(17) 100.08(19) yes
C(2) Ge(1) C(11) 108.5(2) yes
C(2) Ge(1) C(17) 113.0(2) yes
C(11) Ge(1) C(17) 112.0(2) yes
Ge(1) O(1) C(7) 130.6(3) yes
W(1) C(1) C(2) 176.6(4) yes
Ge(1) C(2) C(1) 105.0(3) yes
Ge(1) C(2) C(3) 118.2(3) yes
C(1) C(2) C(3) 114.3(4) yes
C(2) C(3) C(4) 107.4(4) yes
C(2) C(3) C(5) 111.5(4) yes
C(2) C(3) C(6) 111.5(4) yes
C(4) C(3) C(5) 107.9(4) yes
C(4) C(3) C(6) 109.0(4) yes
C(5) C(3) C(6) 109.5(4) yes
O(1) C(7) C(8) 108.3(5) yes
O(1) C(7) C(9) 105.0(4) yes
O(1) C(7) C(10) 112.7(4) yes
C(8) C(7) C(9) 109.8(5) yes
C(8) C(7) C(10) 110.5(5) yes
C(9) C(7) C(10) 110.4(5) yes
Ge(1) C(11) C(12) 122.0(3) yes
Ge(1) C(11) C(16) 119.8(3) yes
C(12) C(11) C(16) 118.2(4) yes
C(11) C(12) C(13) 121.0(4) yes
C(12) C(13) C(14) 119.8(5) yes
C(13) C(14) C(15) 120.2(5) yes
C(14) C(15) C(16) 120.2(5) yes
C(11) C(16) C(15) 120.5(5) yes
Ge(1) C(17) C(18) 121.9(3) yes
Ge(1) C(17) C(22) 119.7(3) yes
C(18) C(17) C(22) 118.3(4) yes
C(17) C(18) C(19) 121.1(5) yes
C(18) C(19) C(20) 119.8(5) yes
C(19) C(20) C(21) 120.3(5) yes
C(20) C(21) C(22) 119.7(5) yes
C(17) C(22) C(21) 120.7(5) yes
W(1) C(23) O(2) 176.2(4) yes
W(1) C(24) O(3) 178.5(5) yes
W(1) C(25) C(29) 72.6(3) yes
W(1) C(25) C(26) 73.6(2) yes
W(1) C(25) C(30) 124.9(3) yes
C(26) C(25) C(29) 108.2(4) yes
C(26) C(25) C(30) 125.3(4) yes
C(29) C(25) C(30) 126.2(4) yes
W(1) C(26) C(27) 74.5(2) yes
W(1) C(26) C(25) 71.1(2) yes
W(1) C(26) C(31) 127.5(3) yes
C(25) C(26) C(27) 107.7(4) yes
C(25) C(26) C(31) 126.7(4) yes
C(27) C(26) C(31) 124.9(4) yes
W(1) C(27) C(26) 70.7(2) yes
W(1) C(27) C(28) 72.9(3) yes
W(1) C(27) C(32) 124.7(3) yes
C(26) C(27) C(28) 108.6(4) yes
C(26) C(27) C(32) 124.9(4) yes
C(28) C(27) C(32) 126.4(4) yes
W(1) C(28) C(27) 73.1(3) yes
W(1) C(28) C(29) 69.8(2) yes
W(1) C(28) C(33) 125.7(4) yes
C(27) C(28) C(29) 108.1(4) yes
C(27) C(28) C(33) 126.9(5) yes
C(29) C(28) C(33) 125.0(4) yes
W(1) C(29) C(28) 75.0(3) yes
W(1) C(29) C(25) 71.8(2) yes
W(1) C(29) C(34) 125.2(3) yes
C(25) C(29) C(28) 107.5(4) yes
C(25) C(29) C(34) 126.6(5) yes
C(28) C(29) C(34) 125.4(4) yes
Ge(1) C(2) H(4) 106.2 no
C(1) C(2) H(4) 106.2 no
C(3) C(2) H(4) 106.2 no
C(3) C(4) H(40) 109.5 no
C(3) C(4) H(41) 109.5 no
C(3) C(4) H(42) 109.5 no
H(40) C(4) H(41) 109.5 no
H(40) C(4) H(42) 109.5 no
H(41) C(4) H(42) 109.5 no
C(3) C(5) H(5) 109.5 no
C(3) C(5) H(43) 109.5 no
C(3) C(5) H(44) 109.5 no
H(5) C(5) H(43) 109.5 no
H(5) C(5) H(44) 109.5 no
H(43) C(5) H(44) 109.5 no
C(3) C(6) H(37) 109.5 no
C(3) C(6) H(38) 109.5 no
C(3) C(6) H(39) 109.5 no
H(37) C(6) H(38) 109.5 no
H(37) C(6) H(39) 109.5 no
H(38) C(6) H(39) 109.5 no
C(7) C(8) H(34) 109.5 no
C(7) C(8) H(35) 109.5 no
C(7) C(8) H(36) 109.5 no
H(34) C(8) H(35) 109.5 no
H(34) C(8) H(36) 109.5 no
H(35) C(8) H(36) 109.5 no
C(7) C(9) H(28) 109.5 no
C(7) C(9) H(29) 109.5 no
C(7) C(9) H(30) 109.5 no
H(28) C(9) H(29) 109.5 no
H(28) C(9) H(30) 109.5 no
H(29) C(9) H(30) 109.5 no
C(7) C(10) H(31) 109.5 no
C(7) C(10) H(32) 109.5 no
C(7) C(10) H(33) 109.5 no
H(31) C(10) H(32) 109.5 no
H(31) C(10) H(33) 109.5 no
H(32) C(10) H(33) 109.5 no
C(11) C(12) H(1) 119.5 no
C(13) C(12) H(1) 119.5 no
C(12) C(13) H(7) 120.1 no
C(14) C(13) H(7) 120.1 no
C(13) C(14) H(8) 119.9 no
C(15) C(14) H(8) 119.9 no
C(14) C(15) H(2) 119.9 no
C(16) C(15) H(2) 119.9 no
C(11) C(16) H(9) 119.7 no
C(15) C(16) H(9) 119.7 no
C(17) C(18) H(3) 119.4 no
C(19) C(18) H(3) 119.4 no
C(18) C(19) H(11) 120.1 no
C(20) C(19) H(11) 120.1 no
C(19) C(20) H(6) 119.9 no
C(21) C(20) H(6) 119.9 no
C(20) C(21) H(12) 120.1 no
C(22) C(21) H(12) 120.1 no
C(17) C(22) H(10) 119.6 no
C(21) C(22) H(10) 119.6 no
C(25) C(30) H(13) 109.5 no
C(25) C(30) H(14) 109.5 no
C(25) C(30) H(15) 109.5 no
H(13) C(30) H(14) 109.5 no
H(13) C(30) H(15) 109.5 no
H(14) C(30) H(15) 109.5 no
C(26) C(31) H(16) 109.5 no
C(26) C(31) H(17) 109.5 no
C(26) C(31) H(18) 109.5 no
H(16) C(31) H(17) 109.5 no
H(16) C(31) H(18) 109.5 no
H(17) C(31) H(18) 109.5 no
C(27) C(32) H(19) 109.5 no
C(27) C(32) H(20) 109.5 no
C(27) C(32) H(21) 109.5 no
H(19) C(32) H(20) 109.5 no
H(19) C(32) H(21) 109.5 no
H(20) C(32) H(21) 109.5 no
C(28) C(33) H(22) 109.5 no
C(28) C(33) H(23) 109.5 no
C(28) C(33) H(24) 109.5 no
H(22) C(33) H(23) 109.5 no
H(22) C(33) H(24) 109.5 no
H(23) C(33) H(24) 109.5 no
C(29) C(34) H(25) 109.5 no
C(29) C(34) H(26) 109.5 no
C(29) C(34) H(27) 109.5 no
H(25) C(34) H(26) 109.5 no
H(25) C(34) H(27) 109.5 no
H(26) C(34) H(27) 109.5 no

loop_
_geom_bond_atom_site_label_1
_geom_bond_atom_site_label_2
_geom_bond_distance
_geom_bond_publ_flag
W(1) C(1) 1.836(4) yes
W(1) C(23) 1.975(5) yes
W(1) C(24) 1.983(5) yes
W(1) C(25) 2.336(5) yes
W(1) C(26) 2.368(5) yes
W(1) C(27) 2.418(5) yes
W(1) C(28) 2.416(5) yes
W(1) C(29) 2.346(5) yes
Ge(1) O(1) 1.788(3) yes
Ge(1) C(2) 2.007(4) yes
Ge(1) C(11) 1.946(4) yes
Ge(1) C(17) 1.939(5) yes
O(1) C(7) 1.438(6) yes
O(2) C(23) 1.146(6) yes
O(3) C(24) 1.151(7) yes
C(1) C(2) 1.468(6) yes
C(2) C(3) 1.572(7) yes
C(3) C(4) 1.545(8) yes
C(3) C(5) 1.531(7) yes
C(3) C(6) 1.513(8) yes
C(7) C(8) 1.507(9) yes
C(7) C(9) 1.523(8) yes
C(7) C(10) 1.505(8) yes
C(11) C(12) 1.400(7) yes
C(11) C(16) 1.399(7) yes
C(12) C(13) 1.389(7) yes
C(13) C(14) 1.388(8) yes
C(14) C(15) 1.377(8) yes
C(15) C(16) 1.395(8) yes
C(17) C(18) 1.390(7) yes
C(17) C(22) 1.401(7) yes
C(18) C(19) 1.384(8) yes
C(19) C(20) 1.392(8) yes
C(20) C(21) 1.379(9) yes
C(21) C(22) 1.396(8) yes
C(25) C(26) 1.427(7) yes
C(25) C(29) 1.430(7) yes
C(25) C(30) 1.494(7) yes
C(26) C(27) 1.431(7) yes
C(26) C(31) 1.497(7) yes
C(27) C(28) 1.410(7) yes
C(27) C(32) 1.510(8) yes
C(28) C(29) 1.441(7) yes
C(28) C(33) 1.504(7) yes
C(29) C(34) 1.505(8) yes
C(2) H(4) 0.980 no
C(4) H(40) 0.960 no
C(4) H(41) 0.960 no
C(4) H(42) 0.960 no
C(5) H(5) 0.960 no
C(5) H(43) 0.960 no
C(5) H(44) 0.960 no
C(6) H(37) 0.960 no
C(6) H(38) 0.960 no
C(6) H(39) 0.960 no
C(8) H(34) 0.960 no
C(8) H(35) 0.960 no
C(8) H(36) 0.960 no
C(9) H(28) 0.960 no
C(9) H(29) 0.960 no
C(9) H(30) 0.960 no
C(10) H(31) 0.960 no
C(10) H(32) 0.960 no
C(10) H(33) 0.960 no
C(12) H(1) 0.930 no
C(13) H(7) 0.930 no
C(14) H(8) 0.930 no
C(15) H(2) 0.930 no
C(16) H(9) 0.930 no
C(18) H(3) 0.930 no
C(19) H(11) 0.930 no
C(20) H(6) 0.930 no
C(21) H(12) 0.930 no
C(22) H(10) 0.930 no
C(30) H(13) 0.960 no
C(30) H(14) 0.960 no
C(30) H(15) 0.960 no
C(31) H(16) 0.960 no
C(31) H(17) 0.960 no
C(31) H(18) 0.960 no
C(32) H(19) 0.960 no
C(32) H(20) 0.960 no
C(32) H(21) 0.960 no
C(33) H(22) 0.960 no
C(33) H(23) 0.960 no
C(33) H(24) 0.960 no
C(34) H(25) 0.960 no
C(34) H(26) 0.960 no
C(34) H(27) 0.960 no
